data_9001942
loop_
_publ_author_name
'Gualtieri, A.'
'Artioli, G.'
'Passaglia, E.'
'Bigi, S.'
'Viani, A.'
'Hanson, J. C.'

_publ_section_title
;
 Crystal structure-crystal chemistry relationships in the zeolites erionite
 and offretite
 Sample from Tunguska
;
_journal_name_full 'American Mineralogist'
_journal_page_first 590
_journal_page_last 606
_journal_volume 83
_journal_year 1998
_chemical_formula_sum 'Al4.254 Ca1.8 H49.746 K0.85 O51.36 Si13.746'
_chemical_name_mineral Erionite-Ca
_space_group_IT_number 194
_symmetry_space_group_name_Hall '-P 6c 2c'
_symmetry_space_group_name_H-M 'P 63/m m c'
_cell_angle_alpha 90
_cell_angle_beta 90
_cell_angle_gamma 120
_cell_formula_units_Z 2
_cell_length_a 13.304
_cell_length_b 13.304
_cell_length_c 15.078
_cell_volume 2311.207
_database_code_amcsd 0002003
_exptl_crystal_density_diffrn 2.124
_cod_original_formula_sum '(Si13.746 Al4.254) Ca1.8 K.85 O51.36 H49.746'
_cod_database_code 9001942

loop_
_space_group_symop_operation_xyz
x,y,z
-x,-x+y,1/2+z
x,x-y,1/2-z
-x+y,-x,1/2-z
x-y,x,1/2+z
-y,-x,z
y,x,-z
y,-x+y,-z
-y,x-y,z
x-y,-y,1/2+z
-x+y,y,1/2-z
x,y,1/2-z
-x,-y,1/2+z
x,x-y,z
-x,-x+y,-z
x-y,x,-z
-x+y,-x,z
y,x,1/2+z
-y,-x,1/2-z
-y,x-y,1/2-z
y,-x+y,1/2+z
-x+y,y,z
x-y,-y,-z
-x,-y,-z

loop_
_atom_site_label
_atom_site_fract_x
_atom_site_fract_y
_atom_site_fract_z
_atom_site_occupancy
_atom_site_U_iso_or_equiv
_atom_site_type_symbol
_atom_site_attached_hydrogens
Si1 0.00300 0.23320 0.10570 0.82300 0.03600 Si 0
Al1 0.00300 0.23320 0.10570 0.17700 0.03600 Al 0
Si2 0.09450 0.42270 0.25000 0.64500 0.02800 Si 0
Al2 0.09450 0.42270 0.25000 0.35500 0.02800 Al 0
Ca1 0.33333 0.66667 0.11300 0.16000 0.02600 Ca 0
Ca2 0.33333 0.66667 0.92630 0.55000 0.07200 Ca 0
Ca3 0.66667 0.33333 0.21900 0.13000 0.03300 Ca 0
Ca4 0.50000 0.00000 0.00000 0.04000 0.09500 Ca 0
K 0.00000 0.00000 0.25000 0.85000 0.03900 K 0
O1 0.02230 0.34530 0.66160 1.00000 0.02600 O 0
O2 0.09520 0.19040 0.12550 1.00000 0.04200 O 0
O3 0.12590 0.25180 0.63830 1.00000 0.05800 O 0
O4 0.26610 0.00000 0.00000 1.00000 0.04000 O 0
O5 0.22840 0.45680 0.25000 1.00000 0.05100 O 0
O6 0.07220 0.53610 0.25000 1.00000 0.06100 O 0
Wat1 0.24760 0.49520 0.02000 0.39000 0.12800 O 2
Wat2 0.24200 0.48400 0.75000 0.24000 0.14900 O 2
Wat2b 0.23800 0.47600 0.67800 0.46000 0.14900 O 2
Wat3 0.43370 0.86740 0.88200 0.74000 0.12800 O 2
Wat3b 0.53400 0.06900 0.00400 0.33000 0.12800 O 2
Wat3c 0.42100 0.84200 0.71100 0.19000 0.12800 O 2

loop_
_cod_changelog_entry_id
_cod_changelog_entry_author
_cod_changelog_entry_date
_cod_changelog_entry_text
1
;cod-tools version 3.8.0
Id: cif_guess_AMCSD_atom_types 9581 2023-05-17 12:35:41Z saulius
;
2023-05-18T11:36:54+03:00
;Derived atom types and hydrogen counts
from atom names that follow the AMCSD naming convention
(Wat == water, O-H == hydroxyl).
;

loop_
_cod_related_entry_id
_cod_related_entry_database
_cod_related_entry_code
1 AMCSD 0002003
